data_7219598
loop_
_publ_author_name
'Roy, Sima'
'Pramanik, Shuvam'
'Ghorui, Tapas'
'Pramanik, Kausikisankar'

_publ_section_title
;
 Insight into Luminescent Bisazoaromatic CNN Pincer Palladacycle:
 Synthesis, Structure, Electrochemistry and Some Catalytic Applications in
 C--C Coupling
;
_journal_name_full 'RSC Adv.'
_journal_paper_doi 10.1039/C4RA16584E
_journal_year 2015
_chemical_formula_moiety 'C18 H13 Cl N4 Pd'
_chemical_formula_sum 'C18 H13 Cl N4 Pd'
_chemical_formula_weight 427.17
_chemical_name_systematic
; 
 ? 
;
_space_group_IT_number 15
_symmetry_cell_setting monoclinic
_symmetry_Int_Tables_number 15
_symmetry_space_group_name_Hall '-C 2yc'
_symmetry_space_group_name_H-M 'C 1 2/c 1'
_atom_sites_solution_hydrogens geom
_atom_sites_solution_primary direct
_atom_sites_solution_secondary difmap
_audit_creation_method SHELXL-97
_audit_update_record
;
2014-10-29 deposited with the CCDC.
2015-02-16 downloaded from the CCDC.
;
_cell_angle_alpha 90.00
_cell_angle_beta 112.175(3)
_cell_angle_gamma 90.00
_cell_formula_units_Z 8
_cell_length_a 21.9347(6)
_cell_length_b 6.9520(2)
_cell_length_c 23.1894(6)
_cell_measurement_reflns_used 1052
_cell_measurement_temperature 296(2)
_cell_measurement_theta_max 27.57
_cell_measurement_theta_min 2.01
_cell_volume 3274.60(17)
_computing_cell_refinement 'SMART APEX II'
_computing_data_collection 'SMART APEX II (Bruker,2010)'
_computing_data_reduction 'SAINT (Bruker,2000)'
_computing_molecular_graphics 'Ortep-3v2 for windows (Farrugia, 1997)'
_computing_publication_material 'PLATON (Spek, 2008)'
_computing_structure_refinement 'SHELXL-97 (Sheldrick, 2008)'
_computing_structure_solution 'SHELXS-97 (Sheldrick, 2008)'
_diffrn_ambient_temperature 296(2)
_diffrn_measured_fraction_theta_full 0.994
_diffrn_measured_fraction_theta_max 0.994
_diffrn_measurement_device_type 'CCD area-detector'
_diffrn_measurement_method 'phi and omega scans'
_diffrn_radiation_monochromator graphite
_diffrn_radiation_source 'fine-focus sealed tube'
_diffrn_radiation_type MoK\a
_diffrn_radiation_wavelength 0.71073
_diffrn_reflns_av_R_equivalents 0.0386
_diffrn_reflns_av_sigmaI/netI 0.0235
_diffrn_reflns_limit_h_max 28
_diffrn_reflns_limit_h_min -26
_diffrn_reflns_limit_k_max 8
_diffrn_reflns_limit_k_min -8
_diffrn_reflns_limit_l_max 30
_diffrn_reflns_limit_l_min -30
_diffrn_reflns_number 26677
_diffrn_reflns_theta_full 27.57
_diffrn_reflns_theta_max 27.57
_diffrn_reflns_theta_min 2.01
_exptl_absorpt_coefficient_mu 1.303
_exptl_absorpt_correction_T_max 0.812
_exptl_absorpt_correction_T_min 0.615
_exptl_absorpt_correction_type multi-scan
_exptl_absorpt_process_details 'Sadabs(Sheldrick, 1996)'
_exptl_crystal_colour Red
_exptl_crystal_density_diffrn 1.733
_exptl_crystal_density_method 'not measured'
_exptl_crystal_description parallelopiped
_exptl_crystal_F_000 1696
_exptl_crystal_size_max 0.38
_exptl_crystal_size_mid 0.32
_exptl_crystal_size_min 0.16
_refine_diff_density_max 0.647
_refine_diff_density_min -0.393
_refine_diff_density_rms 0.067
_refine_ls_extinction_method none
_refine_ls_goodness_of_fit_ref 1.025
_refine_ls_hydrogen_treatment constr
_refine_ls_matrix_type full
_refine_ls_number_parameters 217
_refine_ls_number_reflns 3758
_refine_ls_number_restraints 0
_refine_ls_restrained_S_all 1.025
_refine_ls_R_factor_all 0.0353
_refine_ls_R_factor_gt 0.0270
_refine_ls_shift/su_max 0.000
_refine_ls_shift/su_mean 0.000
_refine_ls_structure_factor_coef Fsqd
_refine_ls_weighting_details 'calc w=1/[\s^2^(Fo^2^)+(0.0297P)^2^+3.6255P] where P=(Fo^2^+2Fc^2^)/3'
_refine_ls_weighting_scheme calc
_refine_ls_wR_factor_gt 0.0626
_refine_ls_wR_factor_ref 0.0675
_reflns_number_gt 3150
_reflns_number_total 3758
_reflns_threshold_expression >2sigma(I)
_cod_data_source_file c4ra16584e2.cif
_cod_data_source_block 2
_cod_depositor_comments
;
The following automatic conversions were performed:

'_symmetry_cell_setting' value 'MOnoclinic' changed to 'monoclinic'
according to
/usr/data/users/saulius/crontab/automatic-downloads/rss-feeds/RSC/lib/dictionaries/cif_core.dic
dictionary named 'cif_core.dic' version 2.4.2 from 2011-04-26.

Automatic conversion script
Id: cif_fix_values 3008 2015-01-20 13:52:24Z robertas 
;
_cod_original_cell_volume 3274.60(16)
_cod_original_sg_symbol_H-M C2/c
_cod_database_code 7219598

loop_
_symmetry_equiv_pos_as_xyz
'x, y, z'
'-x, y, -z+1/2'
'x+1/2, y+1/2, z'
'-x+1/2, y+1/2, -z+1/2'
'-x, -y, -z'
'x, -y, z-1/2'
'-x+1/2, -y+1/2, -z'
'x+1/2, -y+1/2, z-1/2'

loop_
_atom_site_label
_atom_site_type_symbol
_atom_site_fract_x
_atom_site_fract_y
_atom_site_fract_z
_atom_site_U_iso_or_equiv
_atom_site_adp_type
_atom_site_occupancy
_atom_site_symmetry_multiplicity
_atom_site_calc_flag
_atom_site_refinement_flags
Pd1 Pd 0.080183(9) 0.71365(3) 0.044196(8) 0.04068(7) Uani 1 1 d .
Cl1 Cl 0.18957(4) 0.69465(14) 0.10630(4) 0.0706(2) Uani 1 1 d .
N1 N -0.02185(11) 0.7393(3) -0.07579(10) 0.0477(5) Uani 1 1 d .
N2 N -0.00972(10) 0.7454(3) -0.01725(10) 0.0413(5) Uani 1 1 d .
N3 N 0.02486(12) 0.7641(3) 0.10604(11) 0.0496(5) Uani 1 1 d .
N4 N 0.03754(14) 0.8086(4) 0.16122(12) 0.0650(7) Uani 1 1 d .
C1 C 0.09560(13) 0.6868(3) -0.03383(12) 0.0446(6) Uani 1 1 d .
C2 C 0.15259(14) 0.6561(4) -0.04526(14) 0.0539(6) Uani 1 1 d .
H2A H 0.1930 0.6449 -0.0122 0.065 Uiso 1 1 calc R
C3 C 0.14919(16) 0.6423(5) -0.10605(15) 0.0629(8) Uani 1 1 d .
H3A H 0.1876 0.6214 -0.1132 0.075 Uiso 1 1 calc R
C4 C 0.09048(17) 0.6587(5) -0.15606(15) 0.0665(8) Uani 1 1 d .
H4A H 0.0896 0.6479 -0.1963 0.080 Uiso 1 1 calc R
C5 C 0.03330(16) 0.6908(4) -0.14671(14) 0.0610(8) Uani 1 1 d .
H5A H -0.0066 0.7028 -0.1803 0.073 Uiso 1 1 calc R
C6 C 0.03622(13) 0.7050(4) -0.08532(12) 0.0460(6) Uani 1 1 d .
C7 C -0.06145(12) 0.7840(3) 0.00278(13) 0.0438(5) Uani 1 1 d .
C8 C -0.12583(13) 0.8111(4) -0.03731(14) 0.0521(6) Uani 1 1 d .
H8A H -0.1372 0.8035 -0.0802 0.063 Uiso 1 1 calc R
C9 C -0.17318(14) 0.8496(4) -0.01320(16) 0.0606(7) Uani 1 1 d .
H9A H -0.2167 0.8680 -0.0399 0.073 Uiso 1 1 calc R
C10 C -0.15625(14) 0.8610(4) 0.05023(16) 0.0605(7) Uani 1 1 d .
H10A H -0.1886 0.8876 0.0659 0.073 Uiso 1 1 calc R
C11 C -0.09256(14) 0.8338(4) 0.09063(15) 0.0545(7) Uani 1 1 d .
H11A H -0.0820 0.8398 0.1334 0.065 Uiso 1 1 calc R
C12 C -0.04391(12) 0.7973(3) 0.06737(13) 0.0455(6) Uani 1 1 d .
C13 C 0.10088(16) 0.7540(5) 0.20470(14) 0.0649(8) Uani 1 1 d .
C14 C 0.12888(15) 0.5741(5) 0.20481(13) 0.0652(8) Uani 1 1 d .
H14A H 0.1091 0.4877 0.1725 0.078 Uiso 1 1 calc R
C15 C 0.18641(16) 0.5259(7) 0.25356(15) 0.0850(12) Uani 1 1 d .
H15A H 0.2050 0.4047 0.2552 0.102 Uiso 1 1 calc R
C16 C 0.2157(2) 0.6569(10) 0.29913(18) 0.115(2) Uani 1 1 d .
H16A H 0.2549 0.6241 0.3314 0.138 Uiso 1 1 calc R
C17 C 0.1899(3) 0.8326(9) 0.29922(19) 0.1157(19) Uani 1 1 d .
H17A H 0.2119 0.9200 0.3305 0.139 Uiso 1 1 calc R
C18 C 0.1307(2) 0.8831(6) 0.25269(17) 0.0925(12) Uani 1 1 d .
H18A H 0.1113 1.0014 0.2536 0.111 Uiso 1 1 calc R

loop_
_atom_site_aniso_label
_atom_site_aniso_U_11
_atom_site_aniso_U_22
_atom_site_aniso_U_33
_atom_site_aniso_U_23
_atom_site_aniso_U_13
_atom_site_aniso_U_12
Pd1 0.03862(11) 0.03832(11) 0.04148(11) 0.00285(8) 0.01101(8) -0.00322(8)
Cl1 0.0422(4) 0.1040(7) 0.0560(4) 0.0214(4) 0.0077(3) -0.0012(4)
N1 0.0464(12) 0.0451(12) 0.0457(12) 0.0019(9) 0.0108(10) -0.0064(9)
N2 0.0415(11) 0.0350(11) 0.0443(11) 0.0006(8) 0.0126(9) -0.0044(8)
N3 0.0570(14) 0.0402(12) 0.0483(12) -0.0003(9) 0.0163(11) -0.0100(10)
N4 0.0702(17) 0.0667(17) 0.0603(16) -0.0094(12) 0.0272(13) -0.0065(13)
C1 0.0507(14) 0.0337(13) 0.0494(14) 0.0016(10) 0.0191(12) -0.0033(10)
C2 0.0529(16) 0.0483(15) 0.0624(17) 0.0030(13) 0.0239(14) 0.0020(12)
C3 0.068(2) 0.0588(17) 0.074(2) -0.0014(15) 0.0403(17) 0.0000(15)
C4 0.083(2) 0.071(2) 0.0547(17) -0.0027(15) 0.0360(17) -0.0053(17)
C5 0.0680(19) 0.065(2) 0.0460(15) 0.0021(13) 0.0174(14) -0.0078(15)
C6 0.0488(14) 0.0420(13) 0.0464(13) 0.0007(11) 0.0171(11) -0.0061(11)
C7 0.0385(12) 0.0320(11) 0.0578(15) 0.0018(11) 0.0146(11) -0.0039(10)
C8 0.0423(14) 0.0509(16) 0.0564(16) 0.0057(12) 0.0108(12) -0.0028(11)
C9 0.0388(14) 0.0553(17) 0.084(2) 0.0118(15) 0.0185(14) 0.0013(12)
C10 0.0493(16) 0.0539(16) 0.087(2) 0.0005(16) 0.0352(16) -0.0035(13)
C11 0.0569(17) 0.0469(15) 0.0650(17) -0.0009(13) 0.0290(14) -0.0075(12)
C12 0.0435(14) 0.0345(12) 0.0571(15) 0.0017(11) 0.0175(12) -0.0050(10)
C13 0.0561(18) 0.090(2) 0.0430(15) -0.0038(15) 0.0127(13) -0.0174(16)
C14 0.0621(18) 0.088(2) 0.0429(15) 0.0050(15) 0.0166(14) -0.0077(17)
C15 0.0561(19) 0.143(4) 0.0580(19) 0.033(2) 0.0235(16) 0.005(2)
C16 0.062(2) 0.223(6) 0.045(2) 0.024(3) 0.0056(17) -0.039(3)
C17 0.106(4) 0.183(5) 0.050(2) -0.032(3) 0.020(2) -0.076(4)
C18 0.101(3) 0.107(3) 0.071(2) -0.031(2) 0.033(2) -0.033(3)

loop_
_atom_type_symbol
_atom_type_description
_atom_type_scat_dispersion_real
_atom_type_scat_dispersion_imag
_atom_type_scat_source
C C 0.0033 0.0016 'International Tables Vol C Tables 4.2.6.8 and 6.1.1.4'
H H 0.0000 0.0000 'International Tables Vol C Tables 4.2.6.8 and 6.1.1.4'
N N 0.0061 0.0033 'International Tables Vol C Tables 4.2.6.8 and 6.1.1.4'
Cl Cl 0.1484 0.1585 'International Tables Vol C Tables 4.2.6.8 and 6.1.1.4'
Pd Pd -0.9988 1.0072 'International Tables Vol C Tables 4.2.6.8 and 6.1.1.4'

loop_
_geom_angle_atom_site_label_1
_geom_angle_atom_site_label_2
_geom_angle_atom_site_label_3
_geom_angle
N2 Pd1 C1 79.49(10)
N2 Pd1 N3 78.90(9)
C1 Pd1 N3 158.35(10)
N2 Pd1 Cl1 172.42(6)
C1 Pd1 Cl1 94.00(8)
N3 Pd1 Cl1 107.48(6)
N2 N1 C6 109.7(2)
N1 N2 C7 119.1(2)
N1 N2 Pd1 121.04(18)
C7 N2 Pd1 119.83(17)
N4 N3 C12 111.9(2)
N4 N3 Pd1 137.5(2)
C12 N3 Pd1 108.56(16)
N3 N4 C13 116.2(3)
C2 C1 C6 117.7(2)
C2 C1 Pd1 131.9(2)
C6 C1 Pd1 110.31(19)
C3 C2 C1 119.9(3)
C3 C2 H2A 120.1
C1 C2 H2A 120.1
C4 C3 C2 121.7(3)
C4 C3 H3A 119.1
C2 C3 H3A 119.1
C5 C4 C3 120.2(3)
C5 C4 H4A 119.9
C3 C4 H4A 119.9
C4 C5 C6 118.6(3)
C4 C5 H5A 120.7
C6 C5 H5A 120.7
N1 C6 C1 119.5(2)
N1 C6 C5 118.6(2)
C1 C6 C5 122.0(3)
C8 C7 C12 120.6(2)
C8 C7 N2 123.5(2)
C12 C7 N2 115.8(2)
C9 C8 C7 119.3(3)
C9 C8 H8A 120.4
C7 C8 H8A 120.4
C10 C9 C8 120.2(3)
C10 C9 H9A 119.9
C8 C9 H9A 119.9
C11 C10 C9 121.1(3)
C11 C10 H10A 119.4
C9 C10 H10A 119.4
C10 C11 C12 119.6(3)
C10 C11 H11A 120.2
C12 C11 H11A 120.2
C11 C12 C7 119.1(2)
C11 C12 N3 124.1(2)
C7 C12 N3 116.8(2)
C18 C13 C14 120.4(3)
C18 C13 N4 115.7(3)
C14 C13 N4 123.5(3)
C15 C14 C13 119.1(3)
C15 C14 H14A 120.5
C13 C14 H14A 120.5
C16 C15 C14 119.4(5)
C16 C15 H15A 120.3
C14 C15 H15A 120.3
C17 C16 C15 122.3(4)
C17 C16 H16A 118.9
C15 C16 H16A 118.9
C16 C17 C18 120.0(4)
C16 C17 H17A 120.0
C18 C17 H17A 120.0
C17 C18 C13 118.8(4)
C17 C18 H18A 120.6
C13 C18 H18A 120.6

loop_
_geom_bond_atom_site_label_1
_geom_bond_atom_site_label_2
_geom_bond_distance
Pd1 N2 1.961(2)
Pd1 C1 1.971(3)
Pd1 N3 2.229(2)
Pd1 Cl1 2.2892(7)
N1 N2 1.282(3)
N1 C6 1.393(4)
N2 C7 1.405(3)
N3 N4 1.242(3)
N3 C12 1.453(3)
N4 C13 1.426(4)
C1 C2 1.389(4)
C1 C6 1.402(4)
C2 C3 1.387(4)
C2 H2A 0.9300
C3 C4 1.374(4)
C3 H3A 0.9300
C4 C5 1.369(4)
C4 H4A 0.9300
C5 C6 1.404(4)
C5 H5A 0.9300
C7 C8 1.379(4)
C7 C12 1.402(4)
C8 C9 1.379(4)
C8 H8A 0.9300
C9 C10 1.377(4)
C9 H9A 0.9300
C10 C11 1.370(4)
C10 H10A 0.9300
C11 C12 1.389(4)
C11 H11A 0.9300
C13 C18 1.386(5)
C13 C14 1.393(5)
C14 C15 1.381(4)
C14 H14A 0.9300
C15 C16 1.359(6)
C15 H15A 0.9300
C16 C17 1.346(7)
C16 H16A 0.9300
C17 C18 1.385(6)
C17 H17A 0.9300
C18 H18A 0.9300
